data_7706688
loop_
_publ_author_name
'Su, Yan-Min'
'Ji, Bao-Qian'
'Shao, Feng'
'Zhang, Shan-Shan'
'Jagodi\<c, Marko'
'Jagli\<ci\'c, Zvonko'
'Gao, Zhi-Yong'
'Dou, Jian-Min'
'Sun, Di'

_publ_section_title
;
 Carboxylic acid-tuned nickel(ii) clusters: syntheses, structures,
 solution behaviours and magnetic properties.
;
_journal_issue 12
_journal_name_full 'Dalton transactions (Cambridge, England : 2003)'
_journal_page_first 4355
_journal_page_last 4362
_journal_paper_doi 10.1039/d1dt00165e
_journal_volume 50
_journal_year 2021
_chemical_formula_moiety 'C61 H68 N10 Ni5 O19 S6, C H4 O'
_chemical_formula_sum 'C62 H72 N10 Ni5 O20 S6'
_chemical_formula_weight 1763.20
_space_group_crystal_system triclinic
_space_group_IT_number 2
_space_group_name_Hall '-P 1'
_space_group_name_H-M_alt 'P -1'
_atom_sites_solution_hydrogens mixed
_atom_sites_solution_primary dual
_audit_creation_date 2020-01-02
_audit_creation_method
;
Olex2 1.2
(compiled 2018.05.29 svn.r3508 for OlexSys, GUI svn.r5506)
;
_audit_update_record
;
2020-09-01 deposited with the CCDC.	2021-02-24 downloaded from the CCDC.
;
_cell_angle_alpha 106.518(6)
_cell_angle_beta 95.516(6)
_cell_angle_gamma 96.119(6)
_cell_formula_units_Z 2
_cell_length_a 13.897(9)
_cell_length_b 14.250(9)
_cell_length_c 21.731(13)
_cell_measurement_reflns_used 2874
_cell_measurement_temperature 298(2)
_cell_measurement_theta_max 16.520
_cell_measurement_theta_min 2.264
_cell_volume 4066(4)
_computing_cell_refinement 'SAINT v8.37A (Bruker, 2015)'
_computing_data_reduction 'SAINT v8.37A (Bruker, 2015)'
_computing_molecular_graphics 'Olex2 (Dolomanov et al., 2009)'
_computing_publication_material 'Olex2 (Dolomanov et al., 2009)'
_computing_structure_refinement 'XL (Sheldrick, 2008)'
_computing_structure_solution 'XT (Sheldrick, 2015)'
_diffrn_ambient_temperature 298.0
_diffrn_detector 'Bruker APEX2 area detector'
_diffrn_detector_area_resol_mean 7.9
_diffrn_detector_type 'CCD area detector'
_diffrn_measured_fraction_theta_full 0.999
_diffrn_measured_fraction_theta_max 0.997
_diffrn_measurement_device 'three-circle diffractometer'
_diffrn_measurement_device_type 'Bruker SMART APEX2 area detector'
_diffrn_measurement_method '\w and \f scans'
_diffrn_radiation_monochromator 'mirror optics'
_diffrn_radiation_probe x-ray
_diffrn_radiation_type MoK\a
_diffrn_radiation_wavelength 0.71073
_diffrn_reflns_av_R_equivalents 0.1548
_diffrn_reflns_av_unetI/netI 0.2032
_diffrn_reflns_Laue_measured_fraction_full 0.999
_diffrn_reflns_Laue_measured_fraction_max 0.997
_diffrn_reflns_limit_h_max 17
_diffrn_reflns_limit_h_min -16
_diffrn_reflns_limit_k_max 17
_diffrn_reflns_limit_k_min -17
_diffrn_reflns_limit_l_max 27
_diffrn_reflns_limit_l_min -27
_diffrn_reflns_number 54058
_diffrn_reflns_point_group_measured_fraction_full 0.999
_diffrn_reflns_point_group_measured_fraction_max 0.997
_diffrn_reflns_theta_full 25.242
_diffrn_reflns_theta_max 26.373
_diffrn_reflns_theta_min 1.672
_diffrn_source 'microfocus sealed X-ray tube'
_diffrn_source_type 'Incoatec I\ms'
_exptl_absorpt_coefficient_mu 1.360
_exptl_absorpt_correction_type multi-scan
_exptl_crystal_colour 'clear greenish green'
_exptl_crystal_colour_lustre clear
_exptl_crystal_colour_modifier greenish
_exptl_crystal_colour_primary green
_exptl_crystal_density_diffrn 1.440
_exptl_crystal_description block
_exptl_crystal_F_000 1820
_exptl_crystal_size_max 0.04
_exptl_crystal_size_mid 0.03
_exptl_crystal_size_min 0.02
_exptl_transmission_factor_max 1.000
_exptl_transmission_factor_min 0.948
_platon_squeeze_details TITL
_refine_diff_density_max 1.130
_refine_diff_density_min -0.628
_refine_diff_density_rms 0.093
_refine_ls_extinction_method none
_refine_ls_goodness_of_fit_ref 0.921
_refine_ls_hydrogen_treatment mixed
_refine_ls_matrix_type full
_refine_ls_number_parameters 937
_refine_ls_number_reflns 16589
_refine_ls_number_restraints 13
_refine_ls_restrained_S_all 0.924
_refine_ls_R_factor_all 0.1910
_refine_ls_R_factor_gt 0.0702
_refine_ls_shift/su_max 0.010
_refine_ls_shift/su_mean 0.000
_refine_ls_structure_factor_coef Fsqd
_refine_ls_weighting_details 'w=1/[\s^2^(Fo^2^)+(0.0824P)^2^] where P=(Fo^2^+2Fc^2^)/3'
_refine_ls_weighting_scheme calc
_refine_ls_wR_factor_gt 0.1634
_refine_ls_wR_factor_ref 0.2162
_reflns_Friedel_coverage 0.000
_reflns_number_gt 6425
_reflns_number_total 16589
_reflns_threshold_expression 'I > 2\s(I)'
_cod_data_source_file d1dt00165e2.cif
_cod_data_source_block Ni5a
_cod_depositor_comments 'Adding full bibliography for 7706687--7706689.cif.'
_cod_database_code 7706688
_shelx_shelxl_version_number 2014/7
_shelx_space_group_comment
;
The symmetry employed for this shelxl refinement is uniquely defined
by the following loop, which should always be used as a source of
symmetry information in preference to the above space-group names.
They are only intended as comments.
;
_shelx_estimated_absorpt_t_max 0.973
_shelx_estimated_absorpt_t_min 0.948
_olex2_refinement_description
;
1. Fixed Uiso
 At 1.2 times of:
  All C(H) groups, All C(H,H) groups, All N(H) groups
 At 1.5 times of:
  All C(H,H,H) groups, All O(H) groups
2. Shared sites
{S9, C3AA}
{C9, S2}
{C2AA, S4}
{S1, C4AA}
{C3, S6}
{S3, C5AA}
{C7, S8}
{S7, C6AA}
{S5, C5}
{C0AA, S10}
{S11, C8AA}
{C11, S12}
3. Restrained distances
 O16-H16
 0.85 with sigma of 0.01
 O20-H20
 0.85 with sigma of 0.01
 O15-H15B
 0.9 with sigma of 0.01
 Ni4-H16
 2.547289 with sigma of 0.02
 C60-H20
 1.974458 with sigma of 0.02
 Ni5-H20
 2.70472 with sigma of 0.02
 C61-H16
 1.882298 with sigma of 0.02
4. Uiso/Uaniso restraints and constraints
O20 \\sim C60: within 1.7A with sigma of 0.004 and sigma for terminal atoms of
0.008
Uanis(C9) = Uanis(S2)
Uanis(S1) = Uanis(C4AA)
Uanis(S11) = Uanis(C8AA)
Uanis(S3) = Uanis(C5AA)
Uanis(C2AA) = Uanis(S1)
Uanis(C2AA) = Uanis(S4)
Uanis(S7) = Uanis(C6AA)
Uanis(C3) = Uanis(S3)
Uanis(C3) = Uanis(S6)
Uanis(S11) = Uanis(C11)
Uanis(C11) = Uanis(S12)
Uanis(S9) = Uanis(C9)
Uanis(S9) = Uanis(C3AA)
Uanis(C7) = Uanis(S8)
Uanis(C7) = Uanis(S7)
Uanis(C0AA) = Uanis(S10)
Uanis(S5) = Uanis(C5)
Uanis(S5) = Uanis(C0AA)
5. Others
 Sof(S2)=Sof(C3AA)=Sof(H3AA)=Sof(H25A)=Sof(H26A)=1-FVAR(1)
 Sof(S9)=Sof(C9)=Sof(H9A)=Sof(H25)=Sof(H26)=FVAR(1)
 Sof(S4)=Sof(C4AA)=Sof(H4AA)=Sof(H6B)=Sof(H8B)=1-FVAR(2)
 Sof(S1)=Sof(C2AA)=Sof(H2AA)=Sof(H6A)=Sof(H8A)=FVAR(2)
 Sof(S6)=Sof(C5AA)=Sof(H5AA)=Sof(H13A)=Sof(H14A)=1-FVAR(3)
 Sof(S3)=Sof(C3)=Sof(H3)=Sof(H13)=Sof(H14)=FVAR(3)
 Sof(S8)=Sof(C6AA)=Sof(H6AA)=Sof(H17A)=Sof(H18A)=1-FVAR(4)
 Sof(S7)=Sof(C7)=Sof(H7)=Sof(H17)=Sof(H18)=FVAR(4)
 Sof(S10)=Sof(C5)=Sof(H5)=Sof(H21A)=Sof(H22A)=1-FVAR(5)
 Sof(S5)=Sof(C0AA)=Sof(H0AA)=Sof(H21)=Sof(H22)=FVAR(5)
 Sof(S12)=Sof(C8AA)=Sof(H8AA)=Sof(H29A)=Sof(H30A)=1-FVAR(6)
 Sof(S11)=Sof(C11)=Sof(H11)=Sof(H29)=Sof(H30)=FVAR(6)
6.a Ternary CH refined with riding coordinates:
 C41(H41), C42(H42), C53(H53), C54(H54)
6.b Aromatic/amide H refined with riding coordinates:
 N9(H9), C2AA(H2AA), C3(H3), C3AA(H3AA), C4AA(H4AA), C0AA(H0AA), C5AA(H5AA),
 C6(H6A), C6(H6B), C6AA(H6AA), C7(H7), C5(H5), C8(H8A), C8(H8B), C8AA(H8AA),
 C9(H9A), C11(H11), C13(H13), C13(H13A), C14(H14), C14(H14A), C17(H17),
 C17(H17A), C18(H18), C18(H18A), C21(H21), C21(H21A), C22(H22), C22(H22A),
 C25(H25), C25(H25A), C26(H26), C26(H26A), C29(H29), C29(H29A), C30(H30),
 C30(H30A), C33(H33), C38(H38), C45(H45), C50(H50), C57(H57)
6.c Idealised Me refined as rotating group:
 C31(H31A,H31B,H31C), C35(H35A,H35B,H35C), C36(H36A,H36B,H36C), C40(H40A,H40B,
 H40C), C43(H43A,H43B,H43C), C47(H47A,H47B,H47C), C48(H48A,H48B,H48C), C52(H52A,
 H52B,H52C), C55(H55A,H55B,H55C), C59(H59A,H59B,H59C), C60(H60A,H60B,H60C),
 C61(H61A,H61B,H61C), C62(H62A,H62B,H62C)
6.d Idealised tetrahedral OH refined as rotating group:
 O19(H19)
;
_olex2_submission_special_instructions 'No special instructions were received'

loop_
_space_group_symop_operation_xyz
'x, y, z'
'-x, -y, -z'

loop_
_atom_site_label
_atom_site_type_symbol
_atom_site_fract_x
_atom_site_fract_y
_atom_site_fract_z
_atom_site_U_iso_or_equiv
_atom_site_adp_type
_atom_site_occupancy
_atom_site_site_symmetry_order
_atom_site_calc_flag
_atom_site_refinement_flags_posn
_atom_site_refinement_flags_adp
_atom_site_refinement_flags_occupancy
_atom_site_disorder_assembly
_atom_site_disorder_group
Ni1 Ni 0.85470(7) 0.47994(7) 0.80523(5) 0.0448(3) Uani 1 1 d . . . . .
Ni2 Ni 0.69050(7) 0.29087(7) 0.69456(5) 0.0422(3) Uani 1 1 d . . . . .
Ni3 Ni 0.90431(7) 0.34700(7) 0.67310(5) 0.0468(3) Uani 1 1 d . . . . .
Ni4 Ni 0.84624(7) 0.58949(7) 0.70076(5) 0.0503(3) Uani 1 1 d D . . . .
Ni5 Ni 0.54217(8) 0.14731(8) 0.76375(5) 0.0605(3) Uani 1 1 d D . . . .
S1 S 0.2467(4) 0.3366(4) 0.6180(3) 0.0818(9) Uani 0.267(5) 1 d . . P A 3
S2 S 0.6716(7) -0.0710(6) 0.9703(4) 0.1368(18) Uani 0.250(7) 1 d . . P B 2
S3 S 0.5604(3) 0.2531(3) 0.44616(18) 0.0966(10) Uani 0.638(5) 1 d . . P C 5
S4 S 0.3157(2) 0.3762(2) 0.56768(16) 0.0818(9) Uani 0.733(5) 1 d . . P A 4
S5 S 1.0869(3) 0.9524(2) 0.92122(17) 0.1142(19) Uani 0.784(11) 1 d . . P D 9
S6 S 0.5530(4) 0.3642(4) 0.4478(2) 0.0966(10) Uani 0.362(5) 1 d . . P C 6
S7 S 0.4438(4) 0.6505(4) 0.7286(2) 0.091(2) Uani 0.453(11) 1 d . . P E 7
S8 S 0.5368(4) 0.7433(3) 0.7674(3) 0.115(3) Uani 0.547(11) 1 d . . P E 8
S9 S 0.7603(4) -0.1195(3) 0.9403(2) 0.1368(18) Uani 0.750(7) 1 d . . P B 1
S10 S 1.0865(7) 0.8871(6) 0.9786(4) 0.135(9) Uani 0.216(11) 1 d . . P D 10
S11 S 0.8696(3) -0.1097(3) 0.5111(2) 0.1325(14) Uani 0.864(7) 1 d . . P F 11
S12 S 0.7540(8) -0.1231(7) 0.5167(5) 0.1325(14) Uani 0.136(7) 1 d . . P F 12
O1 O 0.8248(3) 0.3381(3) 0.7480(2) 0.0401(12) Uani 1 1 d . . . . .
O2 O 0.9262(3) 0.4904(4) 0.7261(2) 0.0449(13) Uani 1 1 d . . . . .
O3 O 0.7645(3) 0.3509(3) 0.6314(2) 0.0422(12) Uani 1 1 d . . . . .
O4 O 0.6611(3) 0.2477(3) 0.7720(2) 0.0431(12) Uani 1 1 d . . . . .
O5 O 0.6258(3) 0.4177(4) 0.7308(2) 0.0480(13) Uani 1 1 d . . . . .
O6 O 0.7340(4) 0.1603(4) 0.6466(2) 0.0520(14) Uani 1 1 d . . . . .
O7 O 0.7527(4) 0.5369(4) 0.7556(2) 0.0466(13) Uani 1 1 d . . . . .
O8 O 0.7699(4) 0.4987(4) 0.6171(2) 0.0517(14) Uani 1 1 d . . . . .
O9 O 0.8881(4) 0.2008(4) 0.6348(3) 0.0570(15) Uani 1 1 d . . . . .
O10 O 0.9071(4) 0.6966(4) 0.7802(3) 0.0594(16) Uani 1 1 d . . . . .
O11 O 0.9718(4) 0.6115(4) 0.6575(3) 0.0596(15) Uani 1 1 d . . . . .
O12 O 0.5625(4) 0.2432(4) 0.6385(3) 0.0556(14) Uani 1 1 d . . . . .
O13 O 0.9163(4) 0.6180(4) 0.8567(2) 0.0566(15) Uani 1 1 d . . . . .
O14 O 0.4641(4) 0.2054(4) 0.7042(3) 0.0645(16) Uani 1 1 d . . . . .
O15 O 0.5905(5) 0.0484(5) 0.6859(3) 0.0696(18) Uani 1 1 d D . . . .
H15A H 0.638(7) 0.024(7) 0.708(5) 0.104 Uiso 1 1 d R . . . .
H15B H 0.617(14) 0.100(9) 0.674(9) 0.33(12) Uiso 1 1 d D . . . .
O16 O 0.7880(5) 0.7010(4) 0.6779(3) 0.0721(18) Uani 1 1 d D . . . .
H16 H 0.808(6) 0.7595(11) 0.702(3) 0.108 Uiso 1 1 d DR . . . .
O17 O 0.6003(5) 0.0786(5) 0.8264(3) 0.0741(18) Uani 1 1 d . . . . .
O18 O 0.7117(6) 0.0009(5) 0.7722(4) 0.100(3) Uani 1 1 d . . . . .
O20 O 0.4168(5) 0.0470(5) 0.7500(4) 0.110(3) Uani 1 1 d D U . . .
H20 H 0.361(2) 0.052(3) 0.731(4) 0.166 Uiso 1 1 d DR . . . .
N1 N 0.9214(4) 0.3141(5) 0.8339(3) 0.0459(16) Uani 1 1 d . . . . .
N2 N 0.9504(4) 0.4130(5) 0.8528(3) 0.0483(16) Uani 1 1 d . . . . .
N3 N 0.7404(4) 0.3566(4) 0.8727(3) 0.0452(16) Uani 1 1 d . . . . .
N4 N 0.9684(5) 0.3853(5) 0.5988(4) 0.0591(19) Uani 1 1 d . . . . .
N5 N 1.0432(5) 0.3576(6) 0.7207(3) 0.0574(18) Uani 1 1 d . . . . .
N6 N 1.0386(5) 0.4668(6) 0.6130(4) 0.0588(19) Uani 1 1 d . . . . .
N7 N 0.7562(5) 0.4492(5) 0.8657(3) 0.0493(17) Uani 1 1 d . . . . .
N8 N 1.0827(5) 0.4534(6) 0.7439(3) 0.0576(19) Uani 1 1 d . . . . .
N9 N 0.5088(5) 0.3462(6) 0.8343(3) 0.068(2) Uani 1 1 d . . . . .
H9 H 0.5440 0.3642 0.8081 0.082 Uiso 1 1 calc R . . . .
N10 N 0.4919(6) 0.2505(6) 0.8365(4) 0.072(2) Uani 1 1 d . . . . .
C2 C 0.4832(7) 0.2402(6) 0.6593(4) 0.053(2) Uani 1 1 d . . . . .
C2AA C 0.3157(2) 0.3762(2) 0.56768(16) 0.0818(9) Uani 0.267(5) 1 d . . P A 3
H2AA H 0.3018 0.4120 0.5390 0.098 Uiso 0.267(5) 1 calc R . P A 3
C3 C 0.5530(4) 0.3642(4) 0.4478(2) 0.0966(10) Uani 0.638(5) 1 d . . P C 5
H3 H 0.5153 0.3863 0.4185 0.116 Uiso 0.638(5) 1 calc R . P C 5
C3AA C 0.7603(4) -0.1195(3) 0.9403(2) 0.1368(18) Uani 0.250(7) 1 d . . P B 2
H3AA H 0.8011 -0.1587 0.9547 0.164 Uiso 0.250(7) 1 calc R . P B 2
C4 C 0.4046(6) 0.2820(5) 0.6316(4) 0.049(2) Uani 1 1 d . . . . .
C4AA C 0.2467(4) 0.3366(4) 0.6180(3) 0.0818(9) Uani 0.733(5) 1 d . . P A 4
H4AA H 0.1829 0.3465 0.6245 0.098 Uiso 0.733(5) 1 calc R . P A 4
C0AA C 1.0865(7) 0.8871(6) 0.9786(4) 0.1142(19) Uani 0.784(11) 1 d . . P D 9
H0AA H 1.1171 0.9084 1.0212 0.137 Uiso 0.784(11) 1 calc R . P D 9
C5AA C 0.5604(3) 0.2531(3) 0.44616(18) 0.0966(10) Uani 0.362(5) 1 d . . P C 6
H5AA H 0.5299 0.1943 0.4163 0.116 Uiso 0.362(5) 1 calc R . P C 6
C6 C 0.3128(6) 0.2818(7) 0.6497(4) 0.073(3) Uani 1 1 d . . . . .
H6A H 0.2929 0.2502 0.6793 0.088 Uiso 0.267(5) 1 calc R . P A 3
H6B H 0.2929 0.2502 0.6793 0.088 Uiso 0.733(5) 1 calc R . P A 4
C6AA C 0.4438(4) 0.6505(4) 0.7286(2) 0.091(2) Uani 0.547(11) 1 d . . P E 8
H6AA H 0.3789 0.6545 0.7157 0.109 Uiso 0.547(11) 1 calc R . P E 8
C7 C 0.5368(4) 0.7433(3) 0.7674(3) 0.091(2) Uani 0.453(11) 1 d . . P E 7
H7 H 0.5370 0.8113 0.7820 0.109 Uiso 0.453(11) 1 calc R . P E 7
C5 C 1.0869(3) 0.9524(2) 0.92122(17) 0.1142(19) Uani 0.216(11) 1 d . . P D 10
H5 H 1.1156 1.0153 0.9229 0.137 Uiso 0.216(11) 1 calc R . P D 10
C8 C 0.4155(6) 0.3308(6) 0.5856(4) 0.063(2) Uani 1 1 d . . . . .
H8A H 0.4724 0.3373 0.5670 0.076 Uiso 0.267(5) 1 calc R . P A 3
H8B H 0.4724 0.3373 0.5670 0.076 Uiso 0.733(5) 1 calc R . P A 4
C8AA C 0.8696(3) -0.1097(3) 0.5111(2) 0.1325(14) Uani 0.136(7) 1 d . . P F 12
H8AA H 0.9086 -0.1528 0.4884 0.159 Uiso 0.136(7) 1 calc R . P F 12
C9 C 0.6716(7) -0.0710(6) 0.9703(4) 0.1368(18) Uani 0.750(7) 1 d . . P B 1
H9A H 0.6462 -0.0775 1.0072 0.164 Uiso 0.750(7) 1 calc R . P B 1
C10 C 0.7384(5) 0.4095(6) 0.6008(4) 0.047(2) Uani 1 1 d . . . . .
C11 C 0.7540(8) -0.1231(7) 0.5167(5) 0.1325(14) Uani 0.864(7) 1 d . . P F 11
H11 H 0.7097 -0.1797 0.4962 0.159 Uiso 0.864(7) 1 calc R . P F 11
C12 C 0.6660(5) 0.3703(6) 0.5418(4) 0.050(2) Uani 1 1 d . . . . .
C13 C 0.6381(6) 0.2719(7) 0.5128(4) 0.069(3) Uani 1 1 d . . . . .
H13 H 0.6596 0.2221 0.5281 0.082 Uiso 0.638(5) 1 calc R . P C 5
H13A H 0.6596 0.2221 0.5281 0.082 Uiso 0.362(5) 1 calc R . P C 6
C14 C 0.6218(6) 0.4272(6) 0.5084(4) 0.059(2) Uani 1 1 d . . . . .
H14 H 0.6326 0.4959 0.5213 0.070 Uiso 0.638(5) 1 calc R . P C 5
H14A H 0.6326 0.4959 0.5213 0.070 Uiso 0.362(5) 1 calc R . P C 6
C15 C 0.6614(6) 0.5059(6) 0.7440(4) 0.047(2) Uani 1 1 d . . . . .
C16 C 0.5942(6) 0.5800(6) 0.7441(4) 0.0457(19) Uani 1 1 d . . . . .
C17 C 0.4964(6) 0.5579(6) 0.7205(4) 0.062(2) Uani 1 1 d . . . . .
H17 H 0.4649 0.4937 0.7015 0.074 Uiso 0.453(11) 1 calc R . P E 7
H17A H 0.4649 0.4937 0.7015 0.074 Uiso 0.547(11) 1 calc R . P E 8
C18 C 0.6224(7) 0.6796(7) 0.7713(4) 0.075(3) Uani 1 1 d . . . . .
H18 H 0.6858 0.7072 0.7903 0.090 Uiso 0.453(11) 1 calc R . P E 7
H18A H 0.6858 0.7072 0.7903 0.090 Uiso 0.547(11) 1 calc R . P E 8
C19 C 0.9325(6) 0.6918(6) 0.8358(4) 0.056(2) Uani 1 1 d . . . . .
C20 C 0.9913(6) 0.7807(6) 0.8803(4) 0.060(2) Uani 1 1 d . . . . .
C21 C 1.0193(8) 0.8639(6) 0.8640(5) 0.086(3) Uani 1 1 d . . . . .
H21 H 1.0011 0.8699 0.8231 0.103 Uiso 0.784(11) 1 calc R . P D 9
H21A H 1.0011 0.8699 0.8231 0.103 Uiso 0.216(11) 1 calc R . P D 10
C22 C 1.0282(8) 0.7932(7) 0.9451(4) 0.084(3) Uani 1 1 d . . . . .
H22 H 1.0158 0.7442 0.9650 0.101 Uiso 0.784(11) 1 calc R . P D 9
H22A H 1.0158 0.7442 0.9650 0.101 Uiso 0.216(11) 1 calc R . P D 10
C23 C 0.6654(8) 0.0223(7) 0.8188(5) 0.072(3) Uani 1 1 d . . . . .
C24 C 0.6862(8) -0.0225(7) 0.8728(5) 0.076(3) Uani 1 1 d . . . . .
C25 C 0.7593(8) -0.0796(7) 0.8753(5) 0.086(3) Uani 1 1 d . . . . .
H25 H 0.8024 -0.0940 0.8448 0.104 Uiso 0.750(7) 1 calc R . P B 1
H25A H 0.8024 -0.0940 0.8448 0.104 Uiso 0.250(7) 1 calc R . P B 2
C26 C 0.6350(10) -0.0099(8) 0.9252(6) 0.114(4) Uani 1 1 d . . . . .
H26 H 0.5856 0.0295 0.9327 0.137 Uiso 0.750(7) 1 calc R . P B 1
H26A H 0.5856 0.0295 0.9327 0.137 Uiso 0.250(7) 1 calc R . P B 2
C27 C 0.8121(7) 0.1410(6) 0.6239(4) 0.053(2) Uani 1 1 d . . . . .
C28 C 0.8127(8) 0.0406(7) 0.5819(4) 0.069(3) Uani 1 1 d . . . . .
C29 C 0.8962(8) 0.0075(7) 0.5595(5) 0.094(3) Uani 1 1 d . . . . .
H29 H 0.9580 0.0445 0.5696 0.113 Uiso 0.864(7) 1 calc R . P F 11
H29A H 0.9580 0.0445 0.5696 0.113 Uiso 0.136(7) 1 calc R . P F 12
C30 C 0.7313(8) -0.0320(7) 0.5591(5) 0.096(3) Uani 1 1 d . . . . .
H30 H 0.6691 -0.0229 0.5699 0.115 Uiso 0.864(7) 1 calc R . P F 11
H30A H 0.6691 -0.0229 0.5699 0.115 Uiso 0.136(7) 1 calc R . P F 12
C31 C 0.3988(12) 0.1674(10) 0.9007(7) 0.189(8) Uani 1 1 d . . . . .
H31A H 0.3975 0.1090 0.8650 0.284 Uiso 1 1 calc GR . . . .
H31B H 0.3341 0.1728 0.9119 0.284 Uiso 1 1 calc GR . . . .
H31C H 0.4410 0.1633 0.9373 0.284 Uiso 1 1 calc GR . . . .
C32 C 0.4356(9) 0.2548(10) 0.8823(6) 0.110(4) Uani 1 1 d . . . . .
C33 C 0.4146(9) 0.3482(10) 0.9077(6) 0.121(5) Uani 1 1 d . . . . .
H33 H 0.3744 0.3681 0.9394 0.145 Uiso 1 1 calc R . . . .
C34 C 0.4645(8) 0.4082(9) 0.8771(5) 0.086(3) Uani 1 1 d . . . . .
C35 C 0.4769(7) 0.5167(8) 0.8862(5) 0.097(3) Uani 1 1 d . . . . .
H35A H 0.5343 0.5480 0.9164 0.145 Uiso 1 1 calc GR . . . .
H35B H 0.4208 0.5434 0.9027 0.145 Uiso 1 1 calc GR . . . .
H35C H 0.4837 0.5286 0.8454 0.145 Uiso 1 1 calc GR . . . .
C36 C 0.9108(7) 0.2422(7) 0.5037(4) 0.078(3) Uani 1 1 d . . . . .
H36A H 0.9250 0.1926 0.5239 0.117 Uiso 1 1 calc GR . . . .
H36B H 0.9219 0.2210 0.4592 0.117 Uiso 1 1 calc GR . . . .
H36C H 0.8438 0.2522 0.5058 0.117 Uiso 1 1 calc GR . . . .
C37 C 0.9748(6) 0.3356(7) 0.5377(5) 0.060(2) Uani 1 1 d . . . . .
C38 C 1.0468(7) 0.3844(8) 0.5132(5) 0.071(3) Uani 1 1 d . . . . .
H38 H 1.0656 0.3637 0.4721 0.085 Uiso 1 1 calc R . . . .
C39 C 1.0836(6) 0.4669(8) 0.5604(5) 0.067(3) Uani 1 1 d . . . . .
C40 C 1.1598(7) 0.5531(7) 0.5629(5) 0.091(3) Uani 1 1 d . . . . .
H40A H 1.1325 0.6137 0.5759 0.136 Uiso 1 1 calc GR . . . .
H40B H 1.1798 0.5445 0.5208 0.136 Uiso 1 1 calc GR . . . .
H40C H 1.2154 0.5555 0.5935 0.136 Uiso 1 1 calc GR . . . .
C41 C 1.0426(6) 0.5498(7) 0.6682(4) 0.059(2) Uani 1 1 d . . . . .
H41 H 1.1076 0.5884 0.6759 0.070 Uiso 1 1 calc R . . . .
C42 C 1.0234(5) 0.5249(6) 0.7294(4) 0.051(2) Uani 1 1 d . . . . .
H42 H 1.0391 0.5861 0.7654 0.062 Uiso 1 1 calc R . . . .
C43 C 1.2289(7) 0.5646(9) 0.8079(6) 0.122(5) Uani 1 1 d . . . . .
H43A H 1.2413 0.5955 0.7750 0.183 Uiso 1 1 calc GR . . . .
H43B H 1.2898 0.5574 0.8297 0.183 Uiso 1 1 calc GR . . . .
H43C H 1.1934 0.6048 0.8385 0.183 Uiso 1 1 calc GR . . . .
C44 C 1.1709(7) 0.4662(9) 0.7778(5) 0.073(3) Uani 1 1 d . . . . .
C45 C 1.1879(7) 0.3743(9) 0.7783(5) 0.084(3) Uani 1 1 d . . . . .
H45 H 1.2426 0.3584 0.7993 0.100 Uiso 1 1 calc R . . . .
C46 C 1.1073(7) 0.3078(8) 0.7410(5) 0.074(3) Uani 1 1 d . . . . .
C47 C 1.0920(7) 0.1985(7) 0.7244(5) 0.086(3) Uani 1 1 d . . . . .
H47A H 1.0258 0.1763 0.7281 0.129 Uiso 1 1 calc GR . . . .
H47B H 1.1357 0.1780 0.7534 0.129 Uiso 1 1 calc GR . . . .
H47C H 1.1046 0.1705 0.6807 0.129 Uiso 1 1 calc GR . . . .
C48 C 1.0759(7) 0.5293(7) 0.9328(5) 0.093(3) Uani 1 1 d . . . . .
H48A H 1.1450 0.5286 0.9334 0.140 Uiso 1 1 calc GR . . . .
H48B H 1.0610 0.5513 0.9764 0.140 Uiso 1 1 calc GR . . . .
H48C H 1.0556 0.5735 0.9096 0.140 Uiso 1 1 calc GR . . . .
C49 C 1.0244(6) 0.4294(7) 0.9007(4) 0.059(2) Uani 1 1 d . . . . .
C50 C 1.0392(7) 0.3409(7) 0.9124(4) 0.068(3) Uani 1 1 d . . . . .
H50 H 1.0857 0.3327 0.9435 0.082 Uiso 1 1 calc R . . . .
C51 C 0.9740(7) 0.2693(7) 0.8708(4) 0.060(2) Uani 1 1 d . . . . .
C52 C 0.9531(7) 0.1602(6) 0.8612(4) 0.081(3) Uani 1 1 d . . . . .
H52A H 0.8858 0.1429 0.8651 0.121 Uiso 1 1 calc GR . . . .
H52B H 0.9939 0.1431 0.8935 0.121 Uiso 1 1 calc GR . . . .
H52C H 0.9664 0.1247 0.8189 0.121 Uiso 1 1 calc GR . . . .
C53 C 0.8332(5) 0.2742(5) 0.7865(3) 0.0421(19) Uani 1 1 d . . . . .
H53 H 0.8403 0.2083 0.7591 0.051 Uiso 1 1 calc R . . . .
C54 C 0.7403(6) 0.2678(5) 0.8184(4) 0.049(2) Uani 1 1 d . . . . .
H54 H 0.7399 0.2116 0.8359 0.059 Uiso 1 1 calc R . . . .
C55 C 0.6906(7) 0.2724(7) 0.9544(4) 0.083(3) Uani 1 1 d . . . . .
H55A H 0.6387 0.2263 0.9256 0.124 Uiso 1 1 calc GR . . . .
H55B H 0.6716 0.2934 0.9970 0.124 Uiso 1 1 calc GR . . . .
H55C H 0.7483 0.2412 0.9559 0.124 Uiso 1 1 calc GR . . . .
C56 C 0.7109(6) 0.3599(7) 0.9305(4) 0.059(2) Uani 1 1 d . . . . .
C57 C 0.7067(6) 0.4577(7) 0.9610(4) 0.063(2) Uani 1 1 d . . . . .
H57 H 0.6877 0.4833 1.0017 0.075 Uiso 1 1 calc R . . . .
C58 C 0.7355(6) 0.5112(6) 0.9208(4) 0.056(2) Uani 1 1 d . . . . .
C59 C 0.7436(7) 0.6203(6) 0.9318(4) 0.071(3) Uani 1 1 d . . . . .
H59A H 0.8112 0.6484 0.9408 0.106 Uiso 1 1 calc GR . . . .
H59B H 0.7106 0.6493 0.9680 0.106 Uiso 1 1 calc GR . . . .
H59C H 0.7141 0.6332 0.8938 0.106 Uiso 1 1 calc GR . . . .
C60 C 0.4197(10) -0.0593(10) 0.7439(8) 0.165(4) Uani 1 1 d D U . . .
H60A H 0.4012 -0.0979 0.6995 0.248 Uiso 1 1 calc GR . . . .
H60B H 0.3751 -0.0802 0.7701 0.248 Uiso 1 1 calc GR . . . .
H60C H 0.4847 -0.0683 0.7582 0.248 Uiso 1 1 calc GR . . . .
C61 C 0.7201(9) 0.7037(8) 0.6268(5) 0.127(5) Uani 1 1 d D . . . .
H61A H 0.7004 0.7683 0.6358 0.190 Uiso 1 1 calc GR . . . .
H61B H 0.6640 0.6554 0.6221 0.190 Uiso 1 1 calc GR . . . .
H61C H 0.7492 0.6893 0.5875 0.190 Uiso 1 1 calc GR . . . .
O19 O 0.8517(7) 0.8907(5) 0.7345(4) 0.103(2) Uani 1 1 d . . . . .
H19 H 0.8115 0.9266 0.7485 0.155 Uiso 1 1 calc GR . . . .
C62 C 0.9049(13) 0.9312(12) 0.6978(8) 0.190(7) Uani 1 1 d . . . . .
H62A H 0.8628 0.9377 0.6620 0.285 Uiso 1 1 calc GR . . . .
H62B H 0.9525 0.8896 0.6818 0.285 Uiso 1 1 calc GR . . . .
H62C H 0.9375 0.9952 0.7234 0.285 Uiso 1 1 calc GR . . . .

loop_
_atom_site_aniso_label
_atom_site_aniso_U_11
_atom_site_aniso_U_22
_atom_site_aniso_U_33
_atom_site_aniso_U_23
_atom_site_aniso_U_13
_atom_site_aniso_U_12
Ni1 0.0450(6) 0.0492(6) 0.0438(6) 0.0214(5) 0.0022(5) 0.0055(5)
Ni2 0.0383(6) 0.0483(6) 0.0450(6) 0.0206(5) 0.0066(5) 0.0083(5)
Ni3 0.0395(6) 0.0597(7) 0.0496(7) 0.0272(5) 0.0083(5) 0.0109(5)
Ni4 0.0477(7) 0.0539(7) 0.0531(7) 0.0276(5) -0.0027(5) 0.0007(5)
Ni5 0.0552(7) 0.0688(8) 0.0729(8) 0.0432(6) 0.0141(6) 0.0101(6)
S1 0.087(2) 0.089(2) 0.085(2) 0.0449(17) 0.0122(16) 0.0310(17)
S2 0.199(5) 0.090(3) 0.122(3) 0.055(3) -0.041(3) 0.012(3)
S3 0.089(2) 0.119(3) 0.067(2) 0.013(2) -0.0094(17) 0.006(2)
S4 0.087(2) 0.089(2) 0.085(2) 0.0449(17) 0.0122(16) 0.0310(17)
S5 0.161(4) 0.070(2) 0.091(3) 0.027(2) -0.037(3) -0.032(2)
S6 0.089(2) 0.119(3) 0.067(2) 0.013(2) -0.0094(17) 0.006(2)
S7 0.084(4) 0.089(4) 0.113(4) 0.041(3) 0.018(3) 0.036(3)
S8 0.107(6) 0.070(4) 0.166(7) 0.026(4) 0.014(4) 0.029(4)
S9 0.199(5) 0.090(3) 0.122(3) 0.055(3) -0.041(3) 0.012(3)
S10 0.162(19) 0.115(15) 0.116(15) 0.031(12) -0.011(12) 0.008(13)
S11 0.136(3) 0.090(2) 0.153(3) -0.009(2) 0.041(3) 0.037(2)
S12 0.136(3) 0.090(2) 0.153(3) -0.009(2) 0.041(3) 0.037(2)
O1 0.040(3) 0.051(3) 0.035(3) 0.021(2) 0.001(2) 0.010(2)
O2 0.030(3) 0.063(3) 0.050(3) 0.032(3) 0.001(2) 0.002(2)
O3 0.040(3) 0.049(3) 0.044(3) 0.024(3) 0.004(2) 0.008(2)
O4 0.032(3) 0.055(3) 0.047(3) 0.024(3) 0.005(2) 0.007(2)
O5 0.038(3) 0.046(3) 0.063(4) 0.018(3) 0.009(3) 0.012(3)
O6 0.049(4) 0.052(3) 0.057(4) 0.017(3) 0.016(3) 0.007(3)
O7 0.036(3) 0.058(3) 0.056(3) 0.031(3) 0.007(3) 0.010(3)
O8 0.050(4) 0.060(4) 0.048(3) 0.025(3) 0.000(3) 0.002(3)
O9 0.046(4) 0.060(4) 0.066(4) 0.017(3) 0.011(3) 0.011(3)
O10 0.070(4) 0.054(4) 0.052(4) 0.024(3) -0.011(3) -0.006(3)
O11 0.054(4) 0.069(4) 0.067(4) 0.038(3) 0.013(3) 0.007(3)
O12 0.044(4) 0.068(4) 0.054(4) 0.021(3) -0.002(3) 0.005(3)
O13 0.063(4) 0.054(3) 0.053(4) 0.025(3) -0.005(3) -0.003(3)
O14 0.051(4) 0.079(4) 0.080(4) 0.047(4) 0.014(3) 0.012(3)
O15 0.083(5) 0.055(4) 0.075(5) 0.024(3) 0.012(4) 0.014(3)
O16 0.085(5) 0.061(4) 0.070(4) 0.029(3) -0.015(4) 0.008(4)
O17 0.082(5) 0.075(4) 0.083(5) 0.044(4) 0.018(4) 0.020(4)
O18 0.140(7) 0.114(6) 0.077(5) 0.049(5) 0.036(5) 0.068(5)
O20 0.092(5) 0.098(5) 0.170(7) 0.093(5) 0.013(5) -0.005(4)
N1 0.048(4) 0.059(4) 0.036(4) 0.021(3) 0.000(3) 0.014(3)
N2 0.043(4) 0.050(4) 0.050(4) 0.018(3) -0.004(3) 0.000(3)
N3 0.050(4) 0.048(4) 0.043(4) 0.019(3) 0.007(3) 0.013(3)
N4 0.051(5) 0.078(5) 0.059(5) 0.034(4) 0.012(4) 0.011(4)
N5 0.048(5) 0.076(5) 0.062(5) 0.040(4) 0.008(4) 0.016(4)
N6 0.043(4) 0.092(6) 0.059(5) 0.043(5) 0.017(4) 0.015(4)
N7 0.055(4) 0.051(4) 0.045(4) 0.017(4) 0.010(3) 0.012(3)
N8 0.036(4) 0.083(6) 0.069(5) 0.044(4) 0.011(4) 0.011(4)
N9 0.056(5) 0.104(6) 0.060(5) 0.040(5) 0.017(4) 0.025(5)
N10 0.077(6) 0.087(6) 0.078(6) 0.048(5) 0.038(4) 0.033(5)
C2 0.048(6) 0.055(5) 0.052(6) 0.017(5) -0.001(5) -0.003(4)
C2AA 0.087(2) 0.089(2) 0.085(2) 0.0449(17) 0.0122(16) 0.0310(17)
C3 0.089(2) 0.119(3) 0.067(2) 0.013(2) -0.0094(17) 0.006(2)
C3AA 0.199(5) 0.090(3) 0.122(3) 0.055(3) -0.041(3) 0.012(3)
C4 0.059(6) 0.043(5) 0.047(5) 0.015(4) 0.007(4) 0.012(4)
C4AA 0.087(2) 0.089(2) 0.085(2) 0.0449(17) 0.0122(16) 0.0310(17)
C0AA 0.161(4) 0.070(2) 0.091(3) 0.027(2) -0.037(3) -0.032(2)
C5AA 0.089(2) 0.119(3) 0.067(2) 0.013(2) -0.0094(17) 0.006(2)
C6 0.058(6) 0.101(7) 0.090(7) 0.057(6) 0.037(5) 0.037(5)
C6AA 0.084(4) 0.089(4) 0.113(4) 0.041(3) 0.018(3) 0.036(3)
C7 0.084(4) 0.089(4) 0.113(4) 0.041(3) 0.018(3) 0.036(3)
C5 0.161(4) 0.070(2) 0.091(3) 0.027(2) -0.037(3) -0.032(2)
C8 0.060(6) 0.065(6) 0.069(6) 0.028(5) 0.008(5) 0.008(5)
C8AA 0.136(3) 0.090(2) 0.153(3) -0.009(2) 0.041(3) 0.037(2)
C9 0.199(5) 0.090(3) 0.122(3) 0.055(3) -0.041(3) 0.012(3)
C10 0.037(5) 0.057(6) 0.051(5) 0.022(5) 0.007(4) 0.010(4)
C11 0.136(3) 0.090(2) 0.153(3) -0.009(2) 0.041(3) 0.037(2)
C12 0.039(5) 0.067(6) 0.048(5) 0.026(5) 0.001(4) -0.001(4)
C13 0.062(6) 0.080(7) 0.062(6) 0.021(5) -0.004(5) 0.013(5)
C14 0.053(6) 0.077(6) 0.054(6) 0.033(5) 0.004(4) 0.008(5)
C15 0.048(6) 0.058(6) 0.044(5) 0.026(4) 0.015(4) 0.014(5)
C16 0.049(6) 0.045(5) 0.046(5) 0.019(4) 0.006(4) 0.009(4)
C17 0.050(6) 0.067(6) 0.065(6) 0.015(5) 0.009(5) 0.004(5)
C18 0.071(7) 0.065(7) 0.088(7) 0.023(6) 0.007(6) 0.012(5)
C19 0.043(5) 0.054(6) 0.060(6) 0.003(5) 0.003(4) 0.002(4)
C20 0.074(6) 0.050(5) 0.053(6) 0.018(5) -0.005(5) -0.007(5)
C21 0.114(9) 0.061(6) 0.069(7) 0.017(5) -0.021(6) -0.017(6)
C22 0.118(9) 0.056(6) 0.061(7) 0.010(5) -0.017(6) -0.013(6)
C23 0.097(9) 0.051(6) 0.071(8) 0.025(6) -0.001(6) 0.015(6)
C24 0.080(8) 0.057(6) 0.091(8) 0.030(6) -0.004(6) 0.009(5)
C25 0.110(9) 0.061(6) 0.087(8) 0.027(6) -0.012(6) 0.017(6)
C26 0.133(11) 0.101(9) 0.131(11) 0.064(8) 0.030(9) 0.022(8)
C27 0.061(7) 0.057(6) 0.048(5) 0.023(5) 0.005(5) 0.016(5)
C28 0.079(8) 0.059(6) 0.069(7) 0.010(5) 0.018(6) 0.031(6)
C29 0.094(9) 0.070(7) 0.115(9) 0.014(6) 0.024(7) 0.030(6)
C30 0.084(8) 0.073(7) 0.117(9) 0.004(7) 0.023(7) 0.007(7)
C31 0.26(2) 0.174(14) 0.226(17) 0.142(13) 0.180(15) 0.080(13)
C32 0.130(11) 0.118(10) 0.129(11) 0.078(9) 0.086(9) 0.052(8)
C33 0.134(11) 0.160(13) 0.126(11) 0.091(10) 0.092(9) 0.072(10)
C34 0.079(8) 0.128(10) 0.073(7) 0.044(7) 0.032(6) 0.059(7)
C35 0.084(8) 0.107(9) 0.107(9) 0.027(7) 0.033(7) 0.047(7)
C36 0.077(7) 0.095(8) 0.066(7) 0.023(6) 0.017(6) 0.025(6)
C37 0.050(6) 0.086(7) 0.057(6) 0.035(6) 0.012(5) 0.029(5)
C38 0.059(7) 0.113(9) 0.075(7) 0.061(7) 0.038(6) 0.043(6)
C39 0.045(6) 0.106(8) 0.082(7) 0.068(7) 0.027(5) 0.030(6)
C40 0.060(7) 0.129(9) 0.125(9) 0.093(8) 0.036(6) 0.024(6)
C41 0.048(6) 0.078(7) 0.061(6) 0.040(6) 0.010(5) 0.001(5)
C42 0.033(5) 0.066(6) 0.057(5) 0.022(5) 0.007(4) 0.003(4)
C43 0.061(8) 0.169(12) 0.135(11) 0.077(10) -0.037(7) -0.028(8)
C44 0.036(6) 0.115(9) 0.077(7) 0.049(7) -0.001(5) 0.012(6)
C45 0.053(7) 0.120(9) 0.090(8) 0.048(7) -0.002(6) 0.028(7)
C46 0.060(7) 0.109(9) 0.071(7) 0.045(6) 0.018(5) 0.034(6)
C47 0.078(7) 0.088(8) 0.120(9) 0.063(7) 0.022(6) 0.039(6)
C48 0.086(8) 0.091(8) 0.082(8) 0.016(6) -0.037(6) -0.008(6)
C49 0.052(6) 0.071(6) 0.055(6) 0.025(5) -0.004(4) 0.006(5)
C50 0.064(7) 0.082(7) 0.063(6) 0.032(6) -0.014(5) 0.013(5)
C51 0.067(6) 0.081(7) 0.048(5) 0.039(5) 0.003(5) 0.025(5)
C52 0.098(8) 0.082(7) 0.084(7) 0.056(6) 0.004(6) 0.022(6)
C53 0.047(5) 0.044(4) 0.040(5) 0.019(4) 0.007(4) 0.012(4)
C54 0.061(6) 0.043(5) 0.052(5) 0.022(4) 0.016(5) 0.011(4)
C55 0.107(8) 0.088(7) 0.072(7) 0.047(6) 0.029(6) 0.017(6)
C56 0.072(6) 0.078(7) 0.040(5) 0.034(5) 0.014(4) 0.015(5)
C57 0.073(7) 0.069(6) 0.052(6) 0.020(5) 0.019(5) 0.024(5)
C58 0.062(6) 0.063(6) 0.054(6) 0.027(5) 0.015(5) 0.024(5)
C59 0.082(7) 0.067(6) 0.062(6) 0.012(5) 0.015(5) 0.020(5)
C60 0.132(8) 0.148(8) 0.211(9) 0.060(8) -0.005(7) 0.002(7)
C61 0.151(12) 0.095(9) 0.125(10) 0.046(8) -0.059(9) 0.012(8)
O19 0.135(8) 0.075(5) 0.108(6) 0.036(5) 0.018(5) 0.031(5)
C62 0.21(2) 0.162(16) 0.21(2) 0.080(15) 0.012(15) 0.007(14)

loop_
_atom_type_symbol
_atom_type_description
_atom_type_scat_dispersion_real
_atom_type_scat_dispersion_imag
_atom_type_scat_source
C C 0.0033 0.0016 'International Tables Vol C Tables 4.2.6.8 and 6.1.1.4'
H H 0.0000 0.0000 'International Tables Vol C Tables 4.2.6.8 and 6.1.1.4'
N N 0.0061 0.0033 'International Tables Vol C Tables 4.2.6.8 and 6.1.1.4'
Ni Ni 0.3393 1.1124 'International Tables Vol C Tables 4.2.6.8 and 6.1.1.4'
O O 0.0106 0.0060 'International Tables Vol C Tables 4.2.6.8 and 6.1.1.4'
S S 0.1246 0.1234 'International Tables Vol C Tables 4.2.6.8 and 6.1.1.4'

loop_
_geom_angle_atom_site_label_1
_geom_angle_atom_site_label_2
_geom_angle_atom_site_label_3
_geom_angle
_geom_angle_site_symmetry_1
_geom_angle_site_symmetry_3
_geom_angle_publ_flag
O1 Ni1 O2 79.68(19) . . ?
O1 Ni1 O7 97.17(19) . . ?
O1 Ni1 N2 79.2(2) . . ?
O1 Ni1 N7 90.1(2) . . ?
O7 Ni1 O2 79.18(19) . . ?
O7 Ni1 N2 175.8(2) . . ?
O7 Ni1 N7 92.4(2) . . ?
O13 Ni1 O1 166.5(2) . . ?
O13 Ni1 O2 90.7(2) . . ?
O13 Ni1 O7 90.2(2) . . ?
O13 Ni1 N2 93.8(2) . . ?
O13 Ni1 N7 100.9(2) . . ?
N2 Ni1 O2 102.0(2) . . ?
N2 Ni1 N7 85.6(2) . . ?
N7 Ni1 O2 165.7(2) . . ?
O1 Ni2 O3 79.66(18) . . ?
O1 Ni2 O5 98.54(19) . . ?
O1 Ni2 O6 91.0(2) . . ?
O4 Ni2 O1 82.27(19) . . ?
O4 Ni2 O3 161.93(19) . . ?
O4 Ni2 O5 89.31(19) . . ?
O4 Ni2 O6 94.6(2) . . ?
O5 Ni2 O3 93.38(19) . . ?
O6 Ni2 O3 85.7(2) . . ?
O6 Ni2 O5 170.1(2) . . ?
O12 Ni2 O1 177.2(2) . . ?
O12 Ni2 O3 98.0(2) . . ?
O12 Ni2 O4 100.1(2) . . ?
O12 Ni2 O5 83.1(2) . . ?
O12 Ni2 O6 87.3(2) . . ?
O1 Ni3 N4 166.6(2) . . ?
O2 Ni3 O1 80.44(18) . . ?
O2 Ni3 O3 94.81(18) . . ?
O2 Ni3 N4 89.7(3) . . ?
O2 Ni3 N5 79.4(2) . . ?
O3 Ni3 O1 79.38(18) . . ?
O3 Ni3 N4 92.5(2) . . ?
O9 Ni3 O1 92.9(2) . . ?
O9 Ni3 O2 170.4(2) . . ?
O9 Ni3 O3 90.7(2) . . ?
O9 Ni3 N4 97.9(3) . . ?
O9 Ni3 N5 94.9(3) . . ?
N5 Ni3 O1 98.7(2) . . ?
N5 Ni3 O3 174.1(3) . . ?
N5 Ni3 N4 88.4(3) . . ?
O2 Ni4 O7 80.45(18) . . ?
O2 Ni4 O11 79.44(19) . . ?
O7 Ni4 O11 159.78(19) . . ?
O8 Ni4 O2 98.8(2) . . ?
O8 Ni4 O7 91.9(2) . . ?
O8 Ni4 O11 93.3(2) . . ?
O10 Ni4 O2 91.3(2) . . ?
O10 Ni4 O7 89.1(2) . . ?
O10 Ni4 O8 169.9(2) . . ?
O10 Ni4 O11 89.2(2) . . ?
O10 Ni4 O16 83.1(2) . . ?
O16 Ni4 O2 170.9(2) . . ?
O16 Ni4 O7 106.6(2) . . ?
O16 Ni4 O8 86.9(2) . . ?
O16 Ni4 O11 93.2(2) . . ?
O4 Ni5 O15 90.6(2) . . ?
O4 Ni5 O17 97.1(2) . . ?
O4 Ni5 O20 176.2(2) . . ?
O4 Ni5 N10 88.3(3) . . ?
O14 Ni5 O4 91.5(2) . . ?
O14 Ni5 O15 91.9(3) . . ?
O14 Ni5 O17 170.9(2) . . ?
O14 Ni5 O20 84.8(2) . . ?
O14 Ni5 N10 84.4(3) . . ?
O17 Ni5 O15 91.0(3) . . ?
O17 Ni5 O20 86.6(2) . . ?
O17 Ni5 N10 92.9(3) . . ?
O20 Ni5 O15 88.4(3) . . ?
N10 Ni5 O15 176.1(3) . . ?
N10 Ni5 O20 92.4(3) . . ?
C6 S1 C2AA 103.8(5) . . ?
C26 S2 C3AA 106.0(8) . . ?
C3 S3 C13 100.0(4) . . ?
C8 S4 C4AA 97.6(4) . . ?
C21 S5 C0AA 94.8(4) . . ?
C14 S6 C5AA 104.9(5) . . ?
C17 S7 C7 101.4(4) . . ?
C18 S8 C6AA 99.5(5) . . ?
C9 S9 C25 99.4(5) . . ?
C22 S10 C5 104.6(6) . . ?
C11 S11 C29 97.1(5) . . ?
C30 S12 C8AA 108.4(8) . . ?
Ni1 O1 Ni2 118.6(2) . . ?
Ni1 O1 Ni3 99.99(19) . . ?
Ni2 O1 Ni3 98.05(18) . . ?
C53 O1 Ni1 109.3(4) . . ?
C53 O1 Ni2 104.7(4) . . ?
C53 O1 Ni3 127.2(4) . . ?
Ni3 O2 Ni1 99.61(19) . . ?
Ni3 O2 Ni4 120.7(2) . . ?
Ni4 O2 Ni1 96.7(2) . . ?
C42 O2 Ni1 125.4(4) . . ?
C42 O2 Ni3 107.5(5) . . ?
C42 O2 Ni4 107.8(4) . . ?
Ni3 O3 Ni2 96.06(18) . . ?
C10 O3 Ni2 129.7(5) . . ?
C10 O3 Ni3 127.4(5) . . ?
Ni2 O4 Ni5 119.4(2) . . ?
C54 O4 Ni2 112.6(4) . . ?
C54 O4 Ni5 125.0(4) . . ?
C15 O5 Ni2 129.0(5) . . ?
C27 O6 Ni2 131.6(5) . . ?
Ni4 O7 Ni1 97.1(2) . . ?
C15 O7 Ni1 125.0(5) . . ?
C15 O7 Ni4 131.1(5) . . ?
C10 O8 Ni4 131.2(5) . . ?
C27 O9 Ni3 128.1(6) . . ?
C19 O10 Ni4 129.5(5) . . ?
C41 O11 Ni4 112.5(4) . . ?
C2 O12 Ni2 123.9(5) . . ?
C19 O13 Ni1 127.2(5) . . ?
C2 O14 Ni5 134.3(6) . . ?
C61 O16 Ni4 132.8(6) . . ?
C23 O17 Ni5 128.7(6) . . ?
C60 O20 Ni5 122.5(7) . . ?
N2 N1 C51 111.1(6) . . ?
N2 N1 C53 118.2(5) . . ?
C51 N1 C53 130.0(7) . . ?
N1 N2 Ni1 109.5(4) . . ?
C49 N2 Ni1 144.6(6) . . ?
C49 N2 N1 105.3(6) . . ?
N7 N3 C54 121.5(6) . . ?
C56 N3 N7 111.1(6) . . ?
C56 N3 C54 126.6(7) . . ?
N6 N4 Ni3 120.2(5) . . ?
C37 N4 Ni3 133.2(6) . . ?
C37 N4 N6 104.5(7) . . ?
N8 N5 Ni3 109.4(5) . . ?
C46 N5 Ni3 144.7(7) . . ?
C46 N5 N8 105.8(8) . . ?
N4 N6 C41 122.7(7) . . ?
C39 N6 N4 110.3(8) . . ?
C39 N6 C41 124.8(8) . . ?
N3 N7 Ni1 120.2(5) . . ?
C58 N7 Ni1 127.5(6) . . ?
C58 N7 N3 105.7(6) . . ?
N5 N8 C42 116.4(6) . . ?
C44 N8 N5 112.7(7) . . ?
C44 N8 C42 130.9(8) . . ?
C34 N9 N10 112.8(8) . . ?
N9 N10 Ni5 115.0(5) . . ?
C32 N10 Ni5 139.9(8) . . ?
C32 N10 N9 104.3(8) . . ?
O12 C2 O14 125.1(8) . . ?
O12 C2 C4 118.9(8) . . ?
O14 C2 C4 116.0(8) . . ?
C8 C2AA S1 97.6(4) . . ?
C14 C3 S3 104.9(5) . . ?
S2 C3AA C25 99.4(5) . . ?
C6 C4 C2 124.6(7) . . ?
C6 C4 C8 111.7(8) . . ?
C8 C4 C2 123.6(8) . . ?
C6 C4AA S4 103.8(5) . . ?
C22 C0AA S5 104.6(6) . . ?
S6 C5AA C13 100.0(4) . . ?
C4 C6 S1 114.8(7) . . ?
C4 C6 C4AA 114.8(7) . . ?
C17 C6AA S8 101.4(4) . . ?
C18 C7 S7 99.5(5) . . ?
C21 C5 S10 94.8(4) . . ?
C4 C8 S4 112.0(7) . . ?
C4 C8 C2AA 112.0(7) . . ?
S12 C8AA C29 97.1(5) . . ?
C26 C9 S9 106.0(8) . . ?
O3 C10 C12 119.0(7) . . ?
O8 C10 O3 123.9(7) . . ?
O8 C10 C12 117.1(7) . . ?
C30 C11 S11 108.4(8) . . ?
C13 C12 C10 122.7(7) . . ?
C13 C12 C14 112.1(8) . . ?
C14 C12 C10 125.2(8) . . ?
C12 C13 S3 110.5(7) . . ?
C12 C13 C5AA 110.5(7) . . ?
C12 C14 S6 112.5(7) . . ?
C12 C14 C3 112.5(7) . . ?
O5 C15 O7 124.2(7) . . ?
O5 C15 C16 118.3(7) . . ?
O7 C15 C16 117.5(7) . . ?
C17 C16 C15 124.9(8) . . ?
C18 C16 C15 122.9(8) . . ?
C18 C16 C17 112.1(7) . . ?
C16 C17 S7 113.5(7) . . ?
C16 C17 C6AA 113.5(7) . . ?
C16 C18 S8 113.5(7) . . ?
C16 C18 C7 113.5(7) . . ?
O10 C19 O13 127.4(8) . . ?
O10 C19 C20 115.6(8) . . ?
O13 C19 C20 117.0(8) . . ?
C21 C20 C19 124.0(8) . . ?
C21 C20 C22 109.9(8) . . ?
C22 C20 C19 126.1(8) . . ?
C20 C21 S5 115.2(7) . . ?
C20 C21 C5 115.2(7) . . ?
C20 C22 S10 115.5(8) . . ?
C20 C22 C0AA 115.5(8) . . ?
O17 C23 C24 115.1(10) . . ?
O18 C23 O17 126.6(9) . . ?
O18 C23 C24 118.3(10) . . ?
C25 C24 C23 123.3(11) . . ?
C25 C24 C26 112.9(10) . . ?
C26 C24 C23 123.8(10) . . ?
C24 C25 S9 110.8(9) . . ?
C24 C25 C3AA 110.8(9) . . ?
C24 C26 S2 110.7(10) . . ?
C24 C26 C9 110.7(10) . . ?
O6 C27 C28 117.1(9) . . ?
O9 C27 O6 124.7(8) . . ?
O9 C27 C28 118.1(9) . . ?
C29 C28 C27 122.6(10) . . ?
C29 C28 C30 111.9(9) . . ?
C30 C28 C27 125.5(9) . . ?
C28 C29 S11 109.8(8) . . ?
C28 C29 C8AA 109.8(8) . . ?
C28 C30 S12 112.8(10) . . ?
C28 C30 C11 112.8(10) . . ?
N10 C32 C31 122.7(12) . . ?
N10 C32 C33 111.4(10) . . ?
C33 C32 C31 125.9(11) . . ?
C32 C33 C34 107.2(10) . . ?
N9 C34 C33 104.3(10) . . ?
N9 C34 C35 122.4(10) . . ?
C33 C34 C35 133.3(11) . . ?
N4 C37 C36 121.7(8) . . ?
N4 C37 C38 110.9(9) . . ?
C38 C37 C36 127.4(10) . . ?
C39 C38 C37 106.3(9) . . ?
N6 C39 C40 120.1(10) . . ?
C38 C39 N6 107.9(9) . . ?
C38 C39 C40 132.0(9) . . ?
O11 C41 C42 106.3(7) . . ?
N6 C41 O11 110.8(7) . . ?
N6 C41 C42 114.7(7) . . ?
O2 C42 N8 109.4(6) . . ?
O2 C42 C41 110.4(6) . . ?
N8 C42 C41 113.6(7) . . ?
N8 C44 C43 122.7(9) . . ?
N8 C44 C45 105.4(9) . . ?
C45 C44 C43 131.8(9) . . ?
C44 C45 C46 106.9(9) . . ?
N5 C46 C45 109.2(9) . . ?
N5 C46 C47 122.6(10) . . ?
C45 C46 C47 128.3(9) . . ?
N2 C49 C48 121.0(7) . . ?
N2 C49 C50 109.7(8) . . ?
C50 C49 C48 129.3(8) . . ?
C51 C50 C49 107.4(8) . . ?
N1 C51 C52 121.4(8) . . ?
C50 C51 N1 106.4(8) . . ?
C50 C51 C52 132.1(7) . . ?
O1 C53 N1 107.4(6) . . ?
O1 C53 C54 108.6(6) . . ?
N1 C53 C54 112.8(6) . . ?
O4 C54 N3 114.2(6) . . ?
O4 C54 C53 108.9(6) . . ?
N3 C54 C53 111.0(6) . . ?
N3 C56 C55 124.8(8) . . ?
N3 C56 C57 106.0(7) . . ?
C57 C56 C55 129.2(8) . . ?
C56 C57 C58 107.8(8) . . ?
N7 C58 C57 109.3(8) . . ?
N7 C58 C59 122.1(7) . . ?
C57 C58 C59 128.5(8) . . ?

loop_
_geom_bond_atom_site_label_1
_geom_bond_atom_site_label_2
_geom_bond_distance
_geom_bond_site_symmetry_2
_geom_bond_publ_flag
Ni1 O1 2.024(5) . ?
Ni1 O2 2.099(5) . ?
Ni1 O7 2.069(5) . ?
Ni1 O13 2.015(5) . ?
Ni1 N2 2.077(6) . ?
Ni1 N7 2.083(6) . ?
Ni2 O1 2.038(5) . ?
Ni2 O3 2.103(5) . ?
Ni2 O4 2.010(5) . ?
Ni2 O5 2.090(5) . ?
Ni2 O6 2.043(5) . ?
Ni2 O12 1.991(5) . ?
Ni3 O1 2.077(5) . ?
Ni3 O2 2.014(5) . ?
Ni3 O3 2.077(5) . ?
Ni3 O9 1.990(6) . ?
Ni3 N4 2.090(7) . ?
Ni3 N5 2.070(7) . ?
Ni4 O2 2.047(5) . ?
Ni4 O7 2.066(5) . ?
Ni4 O8 2.026(5) . ?
Ni4 O10 1.993(6) . ?
Ni4 O11 2.096(5) . ?
Ni4 O16 2.018(5) . ?
Ni5 O4 2.025(5) . ?
Ni5 O14 2.016(5) . ?
Ni5 O15 2.089(7) . ?
Ni5 O17 2.044(6) . ?
Ni5 O20 2.072(7) . ?
Ni5 N10 2.064(8) . ?
S1 C2AA 1.694(6) . ?
S1 C6 1.506(9) . ?
S2 C3AA 1.582(11) . ?
S2 C26 1.570(12) . ?
S3 C3 1.587(7) . ?
S3 C13 1.659(9) . ?
S4 C4AA 1.694(6) . ?
S4 C8 1.650(9) . ?
S5 C0AA 1.755(8) . ?
S5 C21 1.628(9) . ?
S6 C5AA 1.587(7) . ?
S6 C14 1.535(9) . ?
S7 C7 1.709(7) . ?
S7 C17 1.551(9) . ?
S8 C6AA 1.709(7) . ?
S8 C18 1.581(9) . ?
S9 C9 1.582(11) . ?
S9 C25 1.665(10) . ?
S10 C5 1.755(8) . ?
S10 C22 1.443(11) . ?
S11 C11 1.617(11) . ?
S11 C29 1.682(10) . ?
S12 C8AA 1.617(11) . ?
S12 C30 1.447(12) . ?
O1 C53 1.407(7) . ?
O2 C42 1.376(8) . ?
O3 C10 1.267(8) . ?
O4 C54 1.367(8) . ?
O5 C15 1.242(9) . ?
O6 C27 1.260(9) . ?
O7 C15 1.273(9) . ?
O8 C10 1.236(8) . ?
O9 C27 1.242(9) . ?
O10 C19 1.247(9) . ?
O11 C41 1.431(9) . ?
O12 C2 1.233(9) . ?
O13 C19 1.267(9) . ?
O14 C2 1.251(9) . ?
O16 C61 1.398(10) . ?
O17 C23 1.264(11) . ?
O18 C23 1.236(11) . ?
O20 C60 1.488(14) . ?
N1 N2 1.355(8) . ?
N1 C51 1.365(9) . ?
N1 C53 1.471(9) . ?
N2 C49 1.341(9) . ?
N3 N7 1.368(8) . ?
N3 C54 1.465(9) . ?
N3 C56 1.348(9) . ?
N4 N6 1.376(9) . ?
N4 C37 1.333(10) . ?
N5 N8 1.347(9) . ?
N5 C46 1.315(10) . ?
N6 C39 1.354(10) . ?
N6 C41 1.416(10) . ?
N7 C58 1.348(9) . ?
N8 C42 1.459(9) . ?
N8 C44 1.333(10) . ?
N9 N10 1.373(9) . ?
N9 C34 1.335(11) . ?
N10 C32 1.316(11) . ?
C2 C4 1.458(10) . ?
C2AA C8 1.650(9) . ?
C3 C14 1.535(9) . ?
C3AA C25 1.665(10) . ?
C4 C6 1.371(11) . ?
C4 C8 1.380(10) . ?
C4AA C6 1.506(9) . ?
C0AA C22 1.443(11) . ?
C5AA C13 1.659(9) . ?
C6AA C17 1.551(9) . ?
C7 C18 1.581(9) . ?
C5 C21 1.628(9) . ?
C8AA C29 1.682(10) . ?
C9 C26 1.570(12) . ?
C10 C12 1.480(10) . ?
C11 C30 1.447(12) . ?
C12 C13 1.360(11) . ?
C12 C14 1.384(10) . ?
C15 C16 1.483(10) . ?
C16 C17 1.376(10) . ?
C16 C18 1.371(10) . ?
C19 C20 1.462(11) . ?
C20 C21 1.361(11) . ?
C20 C22 1.405(11) . ?
C23 C24 1.505(12) . ?
C24 C25 1.374(12) . ?
C24 C26 1.378(14) . ?
C27 C28 1.463(12) . ?
C28 C29 1.379(12) . ?
C28 C30 1.395(13) . ?
C31 C32 1.469(14) . ?
C32 C33 1.362(14) . ?
C33 C34 1.392(14) . ?
C34 C35 1.491(13) . ?
C36 C37 1.473(12) . ?
C37 C38 1.390(11) . ?
C38 C39 1.335(12) . ?
C39 C40 1.520(12) . ?
C41 C42 1.510(10) . ?
C43 C44 1.477(13) . ?
C44 C45 1.359(12) . ?
C45 C46 1.403(13) . ?
C46 C47 1.482(12) . ?
C48 C49 1.466(11) . ?
C49 C50 1.388(11) . ?
C50 C51 1.341(11) . ?
C51 C52 1.501(11) . ?
C53 C54 1.528(10) . ?
C55 C56 1.491(10) . ?
C56 C57 1.373(11) . ?
C57 C58 1.374(10) . ?
C58 C59 1.493(11) . ?
O19 C62 1.341(16) . ?

loop_
_platon_squeeze_void_nr
_platon_squeeze_void_average_x
_platon_squeeze_void_average_y
_platon_squeeze_void_average_z
_platon_squeeze_void_volume
_platon_squeeze_void_count_electrons
_platon_squeeze_void_content
1 0.500 1.000 0.500 617 171 ' '
